data_4516481
loop_
_publ_author_name
'Jeziorna, Agata'
'Stopczyk, Karolina'
'Skorupska, Ewa'
'Luberda-Durnas, Katarzyna'
'Oszajca, Marcin'
'Lasocha, Wies\/law'
'G\'orecki, Marcin'
'Frelek, Jadwiga'
'Potrzebowski, Marek J.'

_publ_section_title
;
 Cyclic Dipeptides as Building Units of Nano- and Microdevices: Synthesis,
 Properties, and Structural Studies
;
_journal_issue 10
_journal_name_full 'Crystal Growth &amp; Design'
_journal_page_first 5138
_journal_paper_doi 10.1021/acs.cgd.5b01121
_journal_volume 15
_journal_year 2015
_chemical_formula_moiety 'C12 H13 N2 O3, O'
_chemical_formula_sum 'C12 H13 N2 O4'
_chemical_formula_weight 249.2
_chemical_name_systematic
; 
cyclo(L-Tyrosine-L-Alanine) hydrate
;
_space_group_IT_number 4
_space_group_name_Hall 'P 2yb'
_space_group_name_H-M_alt 'P 1 21 1'
_symmetry_cell_setting monoclinic
_symmetry_Int_Tables_number 4
_symmetry_space_group_name_Hall 'P 2yb'
_symmetry_space_group_name_H-M 'P 1 21 1'
_audit_creation_method 'Jana2006 Version : 18/01/2015'
_cell_angle_alpha 90
_cell_angle_beta 100.563(4)
_cell_angle_gamma 90
_cell_formula_units_Z 2
_cell_length_a 11.1238(5)
_cell_length_b 6.1919(3)
_cell_length_c 8.9149(5)
_cell_measurement_temperature 293
_cell_volume 603.63(5)
_diffrn_ambient_temperature 293
_diffrn_measurement_device_type 'PANalytical X'Pert PRO MPD diffractometer'
_diffrn_radiation_probe x-ray
_diffrn_radiation_type ' Cu K\a'
_diffrn_radiation_wavelength 1.5418
_exptl_absorpt_coefficient_mu 0.878
_exptl_crystal_density_diffrn 1.3713
_exptl_crystal_F_000 262
_pd_char_colour white
_pd_instr_location ' ?'
_pd_meas_2theta_range_inc 0.013
_pd_meas_2theta_range_max 84.981
_pd_meas_2theta_range_min 5.005
_pd_meas_number_of_points 6153
_pd_proc_2theta_range_inc 0.013
_pd_proc_2theta_range_max 84.981
_pd_proc_2theta_range_min 5.005
_pd_proc_ls_background_function 'Manual background'
_pd_proc_ls_pref_orient_corr none
_pd_proc_ls_profile_function Pseudo-Voigt
_pd_proc_ls_prof_R_factor 0.0388
_pd_proc_ls_prof_wR_expected 0.0125
_pd_proc_ls_prof_wR_factor 0.0551
_refine_ls_goodness_of_fit_all 4.42
_refine_ls_hydrogen_treatment constr
_refine_ls_number_constraints 1
_refine_ls_number_parameters 67
_refine_ls_number_restraints 39
_refine_ls_R_factor_all 0.0983
_refine_ls_R_factor_gt 0.0973
_refine_ls_shift/su_max 0.0258
_refine_ls_shift/su_mean 0.0054
_refine_ls_weighting_scheme sigma
_refine_ls_wR_factor_all 0.1045
_refine_ls_wR_factor_gt 0.1044
_cod_data_source_file cg5b01121_si_002.cif
_cod_data_source_block TYRLALAO
_cod_depositor_comments
;
The following automatic conversions were performed:

data item '_diffrn_radiation_probe' value 'X-ray' was changed to
'x-ray' in accordance with the
/home/saulius/struct/COD-crude-data/automatic-downloads/DataCite-retrospective/ACS/depositions/lib/dictionaries/cif_core.dic
dictionary named 'cif_core.dic' version 2.4.2 last updated on
2011-04-26.

Automatic conversion script
Id: cif_fix_values 6909 2019-04-08 15:41:33Z antanas 
;
_cod_original_cell_volume 603.62(5)
_cod_database_code 4516481

loop_
_space_group_symop_id
_space_group_symop_operation_xyz
1 x,y,z
2 -x,y+1/2,-z

loop_
_atom_site_label
_atom_site_type_symbol
_atom_site_fract_x
_atom_site_fract_y
_atom_site_fract_z
_atom_site_adp_type
_atom_site_U_iso_or_equiv
_atom_site_site_symmetry_multiplicity
_atom_site_occupancy
_atom_site_calc_flag
C1 C 0.4624(19) 0.924(3) 0.7194(14) Uiso 0.063(7) 2 1 d
C2 C 0.7116(17) 0.982(3) 0.6261(16) Uiso 0.063(7) 2 1 d
O1 O 0.7216(18) 0.598(3) 0.6257(17) Uiso 0.079(15) 2 1 d
C3 C 0.8537(10) 1.117(2) 1.2191(17) Uiso 0.068(8) 2 1 d
O2 O 0.8602(14) 1.151(3) 1.374(3) Uiso 0.054(12) 2 1 d
N1 N 0.6226(18) 1.158(3) 0.6576(15) Uiso 0.063(7) 2 1 d
C4 C 0.8754(15) 1.288(2) 1.125(2) Uiso 0.068(8) 2 1 d
O3 O 0.4576(18) 1.301(3) 0.7177(16) Uiso 0.040(11) 2 1 d
O4 O 0.9046(19) 1.533(4) 1.475(3) Uiso 0.033(11) 2 1 d
C5 C 0.8690(14) 1.253(3) 0.965(2) Uiso 0.068(8) 2 1 d
C6 C 0.5154(15) 1.140(3) 0.6977(10) Uiso 0.063(7) 2 1 d
C7 C 0.8342(14) 1.008(4) 0.730(2) Uiso 0.07(2) 2 1 d
C8 C 0.6611(17) 0.760(3) 0.6470(12) Uiso 0.063(7) 2 1 d
C10 C 0.439(2) 0.907(5) 0.887(2) Uiso 0.089(19) 2 1 d
C11 C 0.8254(14) 0.910(3) 1.157(2) Uiso 0.068(8) 2 1 d
C12 C 0.8406(9) 1.046(3) 0.9022(17) Uiso 0.068(8) 2 1 d
C13 C 0.8189(14) 0.875(3) 0.997(2) Uiso 0.068(8) 2 1 d
N2 N 0.553(2) 0.745(3) 0.6873(16) Uiso 0.063(7) 2 1 d
H1c1 H 0.386262 0.904735 0.650102 Uiso 0.0756 2 1 d
H1c2 H 0.722068 0.9965 0.522064 Uiso 0.0756 2 1 d
H1c4 H 0.894682 1.428529 1.167113 Uiso 0.0818 2 1 d
H1c5 H 0.884031 1.369847 0.900626 Uiso 0.0818 2 1 d
H1c7 H 0.886521 0.890113 0.715516 Uiso 0.0885 2 1 d
H2c7 H 0.880449 1.118314 0.690312 Uiso 0.0885 2 1 d
H1c11 H 0.810546 0.792841 1.221255 Uiso 0.0818 2 1 d
H1c13 H 0.799535 0.733797 0.954221 Uiso 0.0818 2 1 d
H1n1 H 0.646955 1.289759 0.64737 Uiso 0.0756 2 1 d
H1n2 H 0.528348 0.613093 0.697644 Uiso 0.0756 2 1 d
H1c10 H 0.405236 0.768587 0.902377 Uiso 0.1071 2 1 d
H2c10 H 0.515475 0.92488 0.956815 Uiso 0.1071 2 1 d
H3c10 H 0.38353 1.018638 0.904546 Uiso 0.1071 2 1 d

loop_
_atom_type_symbol
_atom_type_scat_dispersion_real
_atom_type_scat_dispersion_imag
_atom_type_scat_source
C 0.0181 0.0091 'International Tables Vol C tables 4.2.6.8 and 6.1.1.1'
H 0.0000 0.0000 'International Tables Vol C tables 4.2.6.8 and 6.1.1.1'
N 0.0311 0.0180 'International Tables Vol C tables 4.2.6.8 and 6.1.1.1'
O 0.0492 0.0322 'International Tables Vol C tables 4.2.6.8 and 6.1.1.1'

loop_
_geom_angle_atom_site_label_1
_geom_angle_atom_site_label_2
_geom_angle_atom_site_label_3
_geom_angle
C6 C1 C10 108.7(15)
C6 C1 N2 109.3(17)
C6 C1 H1c1 110.52
C10 C1 N2 110.7(16)
C10 C1 H1c1 109.11
N2 C1 H1c1 108.54
N1 C2 C7 110.5(15)
N1 C2 C8 111.0(16)
N1 C2 H1c2 107.86
C7 C2 C8 109.7(15)
C7 C2 H1c2 109.13
C8 C2 H1c2 108.61
O2 C3 C4 120.0(15)
O2 C3 C11 120.1(15)
C4 C3 C11 119.9(15)
C2 N1 C6 129.8(19)
C2 N1 H1n1 115.12
C6 N1 H1n1 115.11
C3 C4 C5 120.1(14)
C3 C4 H1c4 119.94
C5 C4 H1c4 119.94
C4 C5 C12 120.1(16)
C4 C5 H1c5 119.94
C12 C5 H1c5 119.95
C1 C6 N1 120.9(17)
C1 C6 O3 118.9(17)
N1 C6 O3 120.2(19)
C2 C7 C12 120.0(14)
C2 C7 H1c7 109.47
C2 C7 H2c7 109.47
C12 C7 H1c7 109.47
C12 C7 H2c7 109.47
H1c7 C7 H2c7 96.32
C2 C8 O1 119.5(18)
C2 C8 N2 118.5(17)
O1 C8 N2 122.1(19)
C1 C10 H1c10 109.47
C1 C10 H2c10 109.47
C1 C10 H3c10 109.47
H1c10 C10 H2c10 109.48
H1c10 C10 H3c10 109.47
H2c10 C10 H3c10 109.47
C3 C11 C13 120.0(16)
C3 C11 H1c11 119.99
C13 C11 H1c11 120
C5 C12 C7 120.0(17)
C5 C12 C13 119.8(15)
C7 C12 C13 120.2(17)
C11 C13 C12 120.0(16)
C11 C13 H1c13 119.99
C12 C13 H1c13 119.98
C1 N2 C8 130.6(19)
C1 N2 H1n2 114.7
C8 N2 H1n2 114.71

loop_
_geom_bond_atom_site_label_1
_geom_bond_atom_site_label_2
_geom_bond_distance
C1 C6 1.49(3)
C1 C10 1.56(3)
C1 N2 1.56(3)
C1 H1c1 0.96
C2 N1 1.53(3)
C2 C7 1.51(2)
C2 C8 1.51(3)
C2 H1c2 0.96
O1 C8 1.24(3)
C3 O2 1.39(3)
C3 C4 1.40(2)
C3 C11 1.41(2)
N1 C6 1.31(3)
N1 H1n1 0.8701
C4 C5 1.43(3)
C4 H1c4 0.9601
O3 C6 1.22(3)
C5 C12 1.41(2)
C5 H1c5 0.9601
C7 C12 1.54(3)
C7 H1c7 0.9599
C7 H2c7 0.9601
C8 N2 1.32(3)
C10 H1c10 0.9599
C10 H2c10 0.96
C10 H3c10 0.9601
C11 C13 1.43(3)
C11 H1c11 0.9599
C12 C13 1.40(3)
C13 H1c13 0.9599
N2 H1n2 0.8699

loop_
_geom_hbond_atom_site_label_D
_geom_hbond_atom_site_label_H
_geom_hbond_atom_site_label_A
_geom_hbond_site_symmetry_A
_geom_hbond_distance_DH
_geom_hbond_distance_HA
_geom_hbond_distance_DA
_geom_hbond_angle_DHA
C2 H1c2 O2 1_554 0.96 2.40 3.20(3) 140.49
N1 H1n1 O1 1_565 0.87 2.10 2.97(3) 174.96
N2 H1n2 O3 1_545 0.87 2.11 2.98(3) 176.56

loop_
_restr_distance_atom_site_label_1
_restr_distance_atom_site_label_2
_restr_distance_target
_restr_distance_target_weight_param
C3 C4 1.4 0.005
C4 C5 1.4 0.005
C5 C12 1.4 0.005
C12 C13 1.4 0.005
C13 C11 1.4 0.005
C11 C3 1.4 0.005
C12 C7 1.5 0.005
C2 C8 1.5 0.005
C1 C6 1.5 0.005
C7 C2 1.54 0.01
C1 C10 1.54 0.01
C6 N1 1.31 0.005
C8 N2 1.31 0.005
O1 C8 1.22 0.005
C6 O3 1.22 0.005

loop_
_restr_angle_atom_site_label_1
_restr_angle_atom_site_label_2
_restr_angle_atom_site_label_3
_restr_angle_target
_restr_angle_target_weight_param
O2 C3 C4 120 0.1
C3 C4 C5 120 0.1
C4 C5 C12 120 0.1
C5 C12 C7 120 0.1
C5 C12 C13 120 0.1
C12 C13 C11 120 0.1
C13 C11 C3 120 0.1
C11 C3 C4 120 0.1
C11 C3 O2 120 0.1
C2 C8 N2 120 0.5
N1 C6 C1 120 0.5
C1 C6 O3 120 0.5
N1 C6 O3 120 0.5
N2 C8 O1 120 0.5
C2 C8 O1 120 0.5
C2 C7 C12 113 0.5
C7 C2 N1 109.47 0.5
C7 C2 C8 109.47 0.5
N1 C2 C8 109.47 0.5
N2 C1 C10 109.47 0.5
C6 C1 C10 109.47 0.5
C6 C1 N2 109.47 0.5
C1 N2 C8 128 0.5
C6 N1 C2 128 0.5
